data_7003394
loop_
_publ_author_name
'Jones, Cameron'
'Mills, David P.'
'Rose, Richard P.'
'Stasch, Andreas'

_publ_section_title
;
 Synthesis and structural characterisation of group 10 metal(ii) gallyl
 complexes: analogies with platinum diboration catalysts?
;
_journal_issue 33
_journal_name_full 'Dalton Transactions'
_journal_page_first 4395
_journal_page_last 4408
_journal_paper_doi 10.1039/b715895e
_journal_year 2008
_chemical_formula_sum 'C56 H70 Cl Ga N2 O P2 Pt'
_chemical_formula_weight 1149.34
_chemical_name_systematic
;
?
;
_space_group_IT_number 19
_symmetry_cell_setting orthorhombic
_symmetry_space_group_name_Hall 'P 2ac 2ab'
_symmetry_space_group_name_H-M 'P 21 21 21'
_atom_sites_solution_hydrogens geom
_atom_sites_solution_primary direct
_atom_sites_solution_secondary difmap
_audit_creation_method SHELXL-97
_cell_angle_alpha 90.00
_cell_angle_beta 90.00
_cell_angle_gamma 90.00
_cell_formula_units_Z 4
_cell_length_a 12.141(2)
_cell_length_b 16.274(3)
_cell_length_c 26.622(5)
_cell_measurement_temperature 150(2)
_cell_volume 5260.0(16)
_computing_structure_refinement 'SHELXL-97 (Sheldrick, 1997)'
_computing_structure_solution 'SHELXS-97 (Sheldrick, 1990)'
_diffrn_ambient_temperature 150(2)
_diffrn_measured_fraction_theta_full 0.997
_diffrn_measured_fraction_theta_max 0.997
_diffrn_measurement_device_type 'Nonius Kappa CCD'
_diffrn_radiation_monochromator graphite
_diffrn_radiation_source 'fine-focus sealed tube'
_diffrn_radiation_type MoK\a
_diffrn_radiation_wavelength 0.71073
_diffrn_reflns_av_R_equivalents 0.0650
_diffrn_reflns_av_sigmaI/netI 0.0701
_diffrn_reflns_limit_h_max 15
_diffrn_reflns_limit_h_min -15
_diffrn_reflns_limit_k_max 20
_diffrn_reflns_limit_k_min -20
_diffrn_reflns_limit_l_max 33
_diffrn_reflns_limit_l_min -33
_diffrn_reflns_number 31076
_diffrn_reflns_theta_full 26.71
_diffrn_reflns_theta_max 26.71
_diffrn_reflns_theta_min 2.93
_exptl_absorpt_coefficient_mu 3.320
_exptl_absorpt_correction_T_max 0.732
_exptl_absorpt_correction_T_min 0.521
_exptl_absorpt_correction_type multi-scan
_exptl_absorpt_process_details 'Sortav (Blessing, 1995)'
_exptl_crystal_colour red
_exptl_crystal_density_diffrn 1.451
_exptl_crystal_density_method 'not measured'
_exptl_crystal_description block
_exptl_crystal_F_000 2336
_exptl_crystal_size_max 0.20
_exptl_crystal_size_mid 0.15
_exptl_crystal_size_min 0.10
_refine_diff_density_max 0.706
_refine_diff_density_min -1.016
_refine_diff_density_rms 0.123
_refine_ls_abs_structure_details 'Flack H D (1983), Acta Cryst. A39, 876-881'
_refine_ls_abs_structure_Flack -0.017(5)
_refine_ls_extinction_method none
_refine_ls_goodness_of_fit_ref 1.023
_refine_ls_hydrogen_treatment constr
_refine_ls_matrix_type full
_refine_ls_number_parameters 588
_refine_ls_number_reflns 11024
_refine_ls_number_restraints 0
_refine_ls_restrained_S_all 1.023
_refine_ls_R_factor_all 0.0508
_refine_ls_R_factor_gt 0.0392
_refine_ls_shift/su_max 0.001
_refine_ls_shift/su_mean 0.000
_refine_ls_structure_factor_coef Fsqd
_refine_ls_weighting_details 'calc w=1/[\s^2^(Fo^2^)+(0.0104P)^2^+8.7056P] where P=(Fo^2^+2Fc^2^)/3'
_refine_ls_weighting_scheme calc
_refine_ls_wR_factor_gt 0.0665
_refine_ls_wR_factor_ref 0.0705
_reflns_number_gt 9745
_reflns_number_total 11024
_reflns_threshold_expression >2sigma(I)
_cod_data_source_file b715895e.txt
_cod_data_source_block compound12
_cod_original_cell_volume 5260.0(18)
_cod_original_sg_symbol_H-M P2(1)2(1)2(1)
_cod_database_code 7003394

loop_
_symmetry_equiv_pos_as_xyz
'x, y, z'
'-x+1/2, -y, z+1/2'
'x+1/2, -y+1/2, -z'
'-x, y+1/2, -z+1/2'

loop_
_atom_site_label
_atom_site_type_symbol
_atom_site_fract_x
_atom_site_fract_y
_atom_site_fract_z
_atom_site_U_iso_or_equiv
_atom_site_adp_type
_atom_site_occupancy
_atom_site_symmetry_multiplicity
_atom_site_calc_flag
_atom_site_refinement_flags
_atom_site_disorder_assembly
_atom_site_disorder_group
Pt1 Pt 0.890535(15) 0.607394(12) 0.092118(7) 0.01640(5) Uani 1 1 d . . .
Ga1 Ga 0.85760(4) 0.50609(4) 0.15551(2) 0.01760(13) Uani 1 1 d . . .
Cl1 Cl 0.69928(11) 0.63138(9) 0.09953(6) 0.0334(4) Uani 1 1 d . . .
P1 P 0.91565(11) 0.67710(9) 0.01680(5) 0.0194(3) Uani 1 1 d . . .
O1 O 0.6192(4) 0.9851(3) 0.12956(15) 0.0398(11) Uani 1 1 d . . .
N1 N 0.8831(4) 0.4706(2) 0.22159(15) 0.0197(9) Uani 1 1 d . . .
C1 C 0.8418(4) 0.3901(4) 0.2268(2) 0.0245(12) Uani 1 1 d . . .
H1 H 0.8483 0.3606 0.2574 0.029 Uiso 1 1 calc R . .
P2 P 1.07057(10) 0.58899(7) 0.09378(6) 0.0173(3) Uani 1 1 d . . .
N2 N 0.7890(3) 0.4043(3) 0.14281(15) 0.0196(10) Uani 1 1 d . . .
C2 C 0.7927(4) 0.3568(3) 0.1861(2) 0.0215(13) Uani 1 1 d . . .
H2 H 0.7620 0.3031 0.1871 0.026 Uiso 1 1 calc R . .
C3 C 0.9221(4) 0.5126(3) 0.26512(19) 0.0215(12) Uani 1 1 d . . .
C4 C 0.8630(5) 0.5810(3) 0.2835(2) 0.0277(14) Uani 1 1 d . . .
C5 C 0.9006(6) 0.6213(3) 0.3262(2) 0.0339(15) Uani 1 1 d . . .
H5 H 0.8613 0.6675 0.3386 0.041 Uiso 1 1 calc R . .
C6 C 0.9950(5) 0.5947(4) 0.3510(2) 0.0347(15) Uani 1 1 d . . .
H6 H 1.0192 0.6219 0.3806 0.042 Uiso 1 1 calc R . .
C7 C 1.0534(5) 0.5287(4) 0.3323(2) 0.0335(15) Uani 1 1 d . . .
H7 H 1.1185 0.5115 0.3491 0.040 Uiso 1 1 calc R . .
C8 C 1.0194(4) 0.4859(3) 0.2891(2) 0.0232(12) Uani 1 1 d . . .
C9 C 0.7541(5) 0.6061(4) 0.2590(2) 0.0337(15) Uani 1 1 d . . .
H9 H 0.7646 0.6028 0.2218 0.040 Uiso 1 1 calc R . .
C10 C 0.6639(6) 0.5475(5) 0.2724(3) 0.058(2) Uani 1 1 d . . .
H10A H 0.6862 0.4915 0.2636 0.086 Uiso 1 1 calc R . .
H10B H 0.5970 0.5621 0.2539 0.086 Uiso 1 1 calc R . .
H10C H 0.6495 0.5506 0.3086 0.086 Uiso 1 1 calc R . .
C11 C 0.7180(7) 0.6946(4) 0.2712(3) 0.059(2) Uani 1 1 d . . .
H11A H 0.6916 0.6973 0.3060 0.088 Uiso 1 1 calc R . .
H11B H 0.6586 0.7110 0.2484 0.088 Uiso 1 1 calc R . .
H11C H 0.7808 0.7319 0.2671 0.088 Uiso 1 1 calc R . .
C12 C 1.0880(5) 0.4140(3) 0.2709(2) 0.0270(14) Uani 1 1 d . . .
H12 H 1.0550 0.3934 0.2389 0.032 Uiso 1 1 calc R . .
C13 C 1.0848(5) 0.3439(4) 0.3094(2) 0.0369(16) Uani 1 1 d . . .
H13A H 1.1187 0.3622 0.3409 0.055 Uiso 1 1 calc R . .
H13B H 1.1256 0.2966 0.2962 0.055 Uiso 1 1 calc R . .
H13C H 1.0082 0.3280 0.3156 0.055 Uiso 1 1 calc R . .
C14 C 1.2076(5) 0.4406(4) 0.2600(2) 0.0352(16) Uani 1 1 d . . .
H14A H 1.2076 0.4848 0.2349 0.053 Uiso 1 1 calc R . .
H14B H 1.2494 0.3936 0.2471 0.053 Uiso 1 1 calc R . .
H14C H 1.2420 0.4605 0.2910 0.053 Uiso 1 1 calc R . .
C15 C 0.7124(4) 0.3846(3) 0.10352(19) 0.0183(12) Uani 1 1 d . . .
C16 C 0.5980(5) 0.3864(3) 0.1122(2) 0.0257(12) Uani 1 1 d . . .
C17 C 0.5271(5) 0.3687(4) 0.0730(2) 0.0353(16) Uani 1 1 d . . .
H17 H 0.4500 0.3680 0.0790 0.042 Uiso 1 1 calc R . .
C18 C 0.5654(5) 0.3520(4) 0.0254(3) 0.0410(19) Uani 1 1 d . . .
H18 H 0.5154 0.3413 -0.0013 0.049 Uiso 1 1 calc R . .
C19 C 0.6785(5) 0.3511(4) 0.0168(2) 0.0330(16) Uani 1 1 d . . .
H19 H 0.7048 0.3403 -0.0161 0.040 Uiso 1 1 calc R . .
C20 C 0.7538(5) 0.3655(3) 0.0551(2) 0.0224(13) Uani 1 1 d . . .
C21 C 0.5502(5) 0.4090(4) 0.1635(3) 0.0355(16) Uani 1 1 d . . .
H21 H 0.6124 0.4264 0.1857 0.043 Uiso 1 1 calc R . .
C22 C 0.4702(5) 0.4802(4) 0.1594(3) 0.0437(18) Uani 1 1 d . . .
H22A H 0.5070 0.5270 0.1434 0.066 Uiso 1 1 calc R . .
H22B H 0.4453 0.4961 0.1930 0.066 Uiso 1 1 calc R . .
H22C H 0.4067 0.4637 0.1391 0.066 Uiso 1 1 calc R . .
C23 C 0.4946(6) 0.3341(4) 0.1877(3) 0.0486(19) Uani 1 1 d . . .
H23A H 0.4721 0.3478 0.2220 0.073 Uiso 1 1 calc R . .
H23B H 0.5466 0.2881 0.1885 0.073 Uiso 1 1 calc R . .
H23C H 0.4296 0.3186 0.1680 0.073 Uiso 1 1 calc R . .
C24 C 0.8776(5) 0.3563(3) 0.0471(2) 0.0289(14) Uani 1 1 d . . .
H24 H 0.9152 0.4026 0.0648 0.035 Uiso 1 1 calc R . .
C25 C 0.9119(6) 0.3588(4) -0.0086(2) 0.0449(18) Uani 1 1 d . . .
H25A H 0.8844 0.3096 -0.0257 0.067 Uiso 1 1 calc R . .
H25B H 0.9924 0.3606 -0.0110 0.067 Uiso 1 1 calc R . .
H25C H 0.8806 0.4079 -0.0245 0.067 Uiso 1 1 calc R . .
C26 C 0.9156(5) 0.2765(4) 0.0709(2) 0.0386(16) Uani 1 1 d . . .
H26A H 0.9021 0.2784 0.1072 0.058 Uiso 1 1 calc R . .
H26B H 0.9945 0.2690 0.0648 0.058 Uiso 1 1 calc R . .
H26C H 0.8747 0.2304 0.0562 0.058 Uiso 1 1 calc R . .
C27 C 1.0556(4) 0.6492(4) -0.0031(2) 0.0221(13) Uani 1 1 d . . .
H27A H 1.0550 0.5939 -0.0187 0.026 Uiso 1 1 calc R . .
H27B H 1.0824 0.6890 -0.0284 0.026 Uiso 1 1 calc R . .
C28 C 1.1318(4) 0.6493(3) 0.0420(2) 0.0220(13) Uani 1 1 d . . .
H28A H 1.1445 0.7065 0.0532 0.026 Uiso 1 1 calc R . .
H28B H 1.2038 0.6253 0.0325 0.026 Uiso 1 1 calc R . .
C29 C 0.9113(4) 0.7891(3) 0.0181(2) 0.0217(13) Uani 1 1 d . . .
C30 C 0.8400(5) 0.8259(3) 0.0519(2) 0.0227(13) Uani 1 1 d . . .
H30 H 0.7963 0.7928 0.0736 0.027 Uiso 1 1 calc R . .
C31 C 0.8321(5) 0.9106(3) 0.0544(2) 0.0281(14) Uani 1 1 d . . .
H31 H 0.7824 0.9353 0.0775 0.034 Uiso 1 1 calc R . .
C32 C 0.8958(6) 0.9596(3) 0.0237(2) 0.0324(14) Uani 1 1 d . . .
H32 H 0.8909 1.0177 0.0259 0.039 Uiso 1 1 calc R . .
C33 C 0.9667(5) 0.9235(4) -0.0104(2) 0.0336(16) Uani 1 1 d . . .
H33 H 1.0103 0.9570 -0.0318 0.040 Uiso 1 1 calc R . .
C34 C 0.9749(5) 0.8383(4) -0.0135(2) 0.0279(14) Uani 1 1 d . . .
H34 H 1.0236 0.8138 -0.0371 0.034 Uiso 1 1 calc R . .
C35 C 0.8267(4) 0.6440(3) -0.0345(2) 0.0196(12) Uani 1 1 d . . .
C36 C 0.8196(5) 0.6871(4) -0.0795(2) 0.0261(14) Uani 1 1 d . . .
H36 H 0.8588 0.7372 -0.0835 0.031 Uiso 1 1 calc R . .
C37 C 0.7556(5) 0.6572(4) -0.1184(2) 0.0331(16) Uani 1 1 d . . .
H37 H 0.7512 0.6866 -0.1492 0.040 Uiso 1 1 calc R . .
C38 C 0.6986(5) 0.5855(4) -0.1127(2) 0.0347(16) Uani 1 1 d . . .
H38 H 0.6558 0.5649 -0.1398 0.042 Uiso 1 1 calc R . .
C39 C 0.7024(6) 0.5423(4) -0.0679(2) 0.0396(17) Uani 1 1 d . . .
H39 H 0.6610 0.4933 -0.0638 0.048 Uiso 1 1 calc R . .
C40 C 0.7679(5) 0.5718(4) -0.0290(2) 0.0343(16) Uani 1 1 d . . .
H40 H 0.7722 0.5421 0.0017 0.041 Uiso 1 1 calc R . .
C41 C 1.1254(4) 0.4844(3) 0.0879(2) 0.0166(10) Uani 1 1 d . . .
C42 C 1.1224(5) 0.4351(3) 0.1304(2) 0.0244(13) Uani 1 1 d . . .
H42 H 1.0906 0.4555 0.1605 0.029 Uiso 1 1 calc R . .
C43 C 1.1653(5) 0.3571(4) 0.1291(2) 0.0283(15) Uani 1 1 d . . .
H43 H 1.1627 0.3238 0.1584 0.034 Uiso 1 1 calc R . .
C44 C 1.2124(4) 0.3262(4) 0.0856(3) 0.0335(16) Uani 1 1 d . . .
H44 H 1.2428 0.2724 0.0850 0.040 Uiso 1 1 calc R . .
C45 C 1.2144(5) 0.3743(4) 0.0434(2) 0.0297(15) Uani 1 1 d . . .
H45 H 1.2454 0.3532 0.0132 0.036 Uiso 1 1 calc R . .
C46 C 1.1719(5) 0.4536(4) 0.0439(2) 0.0261(14) Uani 1 1 d . . .
H46 H 1.1746 0.4866 0.0145 0.031 Uiso 1 1 calc R . .
C47 C 1.1429(4) 0.6258(3) 0.1493(2) 0.0194(12) Uani 1 1 d . . .
C48 C 1.0866(5) 0.6530(3) 0.1917(2) 0.0225(13) Uani 1 1 d . . .
H48 H 1.0084 0.6541 0.1918 0.027 Uiso 1 1 calc R . .
C49 C 1.1442(5) 0.6784(3) 0.2338(2) 0.0303(15) Uani 1 1 d . . .
H49 H 1.1055 0.6961 0.2629 0.036 Uiso 1 1 calc R . .
C50 C 1.2583(5) 0.6781(4) 0.2336(2) 0.0326(16) Uani 1 1 d . . .
H50 H 1.2979 0.6956 0.2624 0.039 Uiso 1 1 calc R . .
C51 C 1.3150(5) 0.6520(4) 0.1908(2) 0.0317(16) Uani 1 1 d . . .
H51 H 1.3932 0.6530 0.1904 0.038 Uiso 1 1 calc R . .
C52 C 1.2579(4) 0.6250(3) 0.1494(2) 0.0232(13) Uani 1 1 d . . .
H52 H 1.2969 0.6057 0.1207 0.028 Uiso 1 1 calc R . .
C53 C 0.5813(6) 0.8449(4) 0.1512(3) 0.050(2) Uani 1 1 d . . .
H53A H 0.5986 0.8303 0.1163 0.075 Uiso 1 1 calc R . .
H53B H 0.5232 0.8086 0.1638 0.075 Uiso 1 1 calc R . .
H53C H 0.6474 0.8386 0.1719 0.075 Uiso 1 1 calc R . .
C54 C 0.5428(6) 0.9321(4) 0.1533(3) 0.0478(19) Uani 1 1 d . . .
H54A H 0.4704 0.9368 0.1365 0.057 Uiso 1 1 calc R . .
H54B H 0.5336 0.9489 0.1888 0.057 Uiso 1 1 calc R . .
C55 C 0.5869(6) 1.0688(4) 0.1322(3) 0.053(2) Uani 1 1 d . . .
H55A H 0.5784 1.0852 0.1678 0.064 Uiso 1 1 calc R . .
H55B H 0.5148 1.0759 0.1153 0.064 Uiso 1 1 calc R . .
C56 C 0.6704(6) 1.1225(5) 0.1076(3) 0.056(2) Uani 1 1 d . . .
H56A H 0.7399 1.1194 0.1262 0.084 Uiso 1 1 calc R . .
H56B H 0.6439 1.1794 0.1074 0.084 Uiso 1 1 calc R . .
H56C H 0.6823 1.1041 0.0730 0.084 Uiso 1 1 calc R . .

loop_
_atom_site_aniso_label
_atom_site_aniso_U_11
_atom_site_aniso_U_22
_atom_site_aniso_U_33
_atom_site_aniso_U_23
_atom_site_aniso_U_13
_atom_site_aniso_U_12
Pt1 0.01628(8) 0.01805(9) 0.01485(9) 0.00260(9) -0.00002(9) -0.00040(9)
Ga1 0.0183(3) 0.0174(3) 0.0170(3) 0.0020(2) -0.0004(2) -0.0024(2)
Cl1 0.0171(6) 0.0456(9) 0.0375(10) 0.0096(8) 0.0007(7) 0.0035(6)
P1 0.0206(8) 0.0228(8) 0.0147(7) 0.0022(6) -0.0004(6) 0.0004(6)
O1 0.040(3) 0.043(3) 0.037(3) 0.003(2) 0.004(2) 0.005(3)
N1 0.022(2) 0.019(2) 0.018(2) 0.0004(18) 0.001(2) 0.000(2)
C1 0.032(3) 0.019(3) 0.023(3) 0.007(3) 0.005(2) -0.006(3)
P2 0.0156(6) 0.0197(7) 0.0165(7) 0.0010(7) -0.0001(6) 0.0005(5)
N2 0.022(2) 0.023(3) 0.014(2) 0.002(2) 0.0015(18) -0.001(2)
C2 0.024(3) 0.018(3) 0.022(3) 0.000(2) 0.003(2) 0.000(2)
C3 0.028(3) 0.025(3) 0.011(3) 0.003(2) 0.001(2) -0.007(2)
C4 0.028(3) 0.025(3) 0.029(3) 0.005(2) 0.006(3) -0.002(2)
C5 0.057(4) 0.016(3) 0.028(3) -0.008(2) 0.003(3) -0.009(3)
C6 0.053(4) 0.031(4) 0.020(3) -0.004(3) -0.003(3) -0.017(3)
C7 0.042(4) 0.032(4) 0.026(4) -0.003(3) -0.007(3) -0.005(3)
C8 0.026(3) 0.020(3) 0.023(3) 0.000(2) -0.005(3) -0.006(3)
C9 0.038(3) 0.030(3) 0.032(4) -0.001(4) 0.006(3) 0.005(4)
C10 0.041(4) 0.066(5) 0.066(6) 0.003(4) -0.003(4) 0.009(4)
C11 0.070(6) 0.042(5) 0.065(6) 0.000(4) -0.005(4) 0.023(4)
C12 0.034(3) 0.027(3) 0.020(3) -0.004(2) -0.009(3) 0.003(3)
C13 0.043(4) 0.036(4) 0.031(4) 0.001(3) -0.006(3) 0.002(3)
C14 0.029(3) 0.038(4) 0.038(4) 0.002(3) -0.005(3) 0.003(3)
C15 0.021(2) 0.012(3) 0.022(3) 0.003(2) -0.004(2) -0.002(2)
C16 0.022(3) 0.020(3) 0.035(3) 0.008(3) -0.004(3) 0.001(3)
C17 0.024(3) 0.040(4) 0.042(4) 0.002(3) -0.010(3) -0.003(3)
C18 0.035(4) 0.044(4) 0.044(5) -0.009(4) -0.022(3) 0.000(3)
C19 0.041(4) 0.028(4) 0.029(4) -0.006(3) -0.011(3) 0.002(3)
C20 0.029(3) 0.012(3) 0.026(3) 0.002(2) -0.005(3) -0.003(2)
C21 0.024(3) 0.037(4) 0.046(4) 0.001(3) 0.000(3) -0.001(3)
C22 0.041(4) 0.035(4) 0.055(5) -0.002(4) 0.011(4) 0.007(3)
C23 0.049(4) 0.043(4) 0.054(5) 0.020(4) 0.009(4) 0.002(4)
C24 0.027(3) 0.033(3) 0.027(3) -0.008(3) 0.000(3) -0.002(3)
C25 0.047(4) 0.058(5) 0.030(4) -0.009(3) 0.004(3) -0.008(4)
C26 0.029(4) 0.040(4) 0.046(4) -0.007(3) -0.002(3) 0.006(3)
C27 0.025(3) 0.024(3) 0.018(3) 0.001(2) 0.002(2) -0.001(2)
C28 0.015(3) 0.026(3) 0.024(3) 0.005(2) 0.002(2) 0.002(2)
C29 0.022(3) 0.029(3) 0.015(3) 0.000(2) -0.006(2) -0.001(3)
C30 0.027(3) 0.025(3) 0.016(3) -0.001(2) 0.000(2) -0.003(3)
C31 0.034(3) 0.027(4) 0.023(3) -0.005(3) -0.003(3) 0.005(3)
C32 0.038(3) 0.024(3) 0.036(4) 0.000(3) -0.012(3) -0.010(3)
C33 0.036(4) 0.028(3) 0.037(4) 0.004(3) 0.003(3) -0.012(3)
C34 0.031(3) 0.025(3) 0.028(4) 0.002(3) 0.007(3) 0.002(3)
C35 0.015(3) 0.024(3) 0.020(3) 0.001(2) 0.002(2) 0.002(2)
C36 0.032(3) 0.027(3) 0.019(3) 0.005(2) -0.008(2) 0.001(3)
C37 0.039(4) 0.032(4) 0.028(4) 0.004(3) -0.011(3) 0.003(3)
C38 0.037(4) 0.039(4) 0.027(4) -0.007(3) -0.014(3) 0.001(3)
C39 0.048(4) 0.047(4) 0.025(4) -0.001(3) -0.003(3) -0.017(4)
C40 0.050(4) 0.035(4) 0.018(3) -0.001(3) -0.004(3) -0.013(3)
C41 0.014(2) 0.015(2) 0.020(3) -0.001(2) -0.005(2) -0.002(2)
C42 0.032(3) 0.019(3) 0.023(3) -0.004(2) 0.003(3) 0.005(3)
C43 0.036(4) 0.022(3) 0.027(4) 0.003(3) -0.005(3) 0.005(3)
C44 0.021(3) 0.023(3) 0.057(5) -0.005(3) -0.007(3) 0.011(3)
C45 0.033(3) 0.029(4) 0.027(4) -0.009(3) 0.006(3) 0.006(3)
C46 0.026(3) 0.030(3) 0.022(3) 0.000(3) -0.001(3) 0.003(3)
C47 0.024(3) 0.014(3) 0.020(3) 0.005(2) -0.002(2) -0.004(2)
C48 0.024(3) 0.018(3) 0.025(3) -0.006(2) 0.002(2) 0.003(2)
C49 0.044(4) 0.027(3) 0.020(3) -0.010(3) 0.000(3) -0.002(3)
C50 0.042(4) 0.023(3) 0.034(4) -0.006(3) -0.020(3) 0.001(3)
C51 0.028(3) 0.023(3) 0.044(4) 0.000(3) -0.012(3) -0.001(3)
C52 0.018(3) 0.024(3) 0.028(3) -0.001(3) -0.003(2) -0.002(2)
C53 0.050(5) 0.055(5) 0.046(5) 0.000(4) -0.004(4) 0.004(4)
C54 0.036(4) 0.055(5) 0.052(5) -0.006(4) -0.004(4) -0.002(4)
C55 0.043(5) 0.055(5) 0.061(5) 0.010(4) -0.001(4) 0.009(4)
C56 0.049(4) 0.059(5) 0.059(5) 0.015(4) 0.002(4) 0.009(4)

loop_
_atom_type_symbol
_atom_type_description
_atom_type_scat_dispersion_real
_atom_type_scat_dispersion_imag
_atom_type_scat_source
C C 0.0033 0.0016 'International Tables Vol C Tables 4.2.6.8 and 6.1.1.4'
H H 0.0000 0.0000 'International Tables Vol C Tables 4.2.6.8 and 6.1.1.4'
N N 0.0061 0.0033 'International Tables Vol C Tables 4.2.6.8 and 6.1.1.4'
Cl Cl 0.1484 0.1585 'International Tables Vol C Tables 4.2.6.8 and 6.1.1.4'
Ga Ga 0.2307 1.6083 'International Tables Vol C Tables 4.2.6.8 and 6.1.1.4'
Pt Pt -1.7033 8.3905 'International Tables Vol C Tables 4.2.6.8 and 6.1.1.4'
P P 0.1023 0.0942 'International Tables Vol C Tables 4.2.6.8 and 6.1.1.4'
O O 0.0106 0.0060 'International Tables Vol C Tables 4.2.6.8 and 6.1.1.4'

loop_
_geom_angle_atom_site_label_1
_geom_angle_atom_site_label_2
_geom_angle_atom_site_label_3
_geom_angle
_geom_angle_site_symmetry_1
_geom_angle_site_symmetry_3
_geom_angle_publ_flag
P2 Pt1 P1 87.34(5) . . ?
P2 Pt1 Cl1 173.81(6) . . ?
P1 Pt1 Cl1 96.91(5) . . ?
P2 Pt1 Ga1 93.32(4) . . ?
P1 Pt1 Ga1 165.19(4) . . ?
Cl1 Pt1 Ga1 83.72(4) . . ?
N1 Ga1 N2 88.31(18) . . ?
N1 Ga1 Pt1 147.71(13) . . ?
N2 Ga1 Pt1 123.57(13) . . ?
C35 P1 C29 107.0(2) . . ?
C35 P1 C27 105.0(2) . . ?
C29 P1 C27 106.3(3) . . ?
C35 P1 Pt1 115.14(18) . . ?
C29 P1 Pt1 117.86(18) . . ?
C27 P1 Pt1 104.44(19) . . ?
C54 O1 C55 112.5(5) . . ?
C1 N1 C3 119.0(4) . . ?
C1 N1 Ga1 108.6(3) . . ?
C3 N1 Ga1 131.9(3) . . ?
C2 C1 N1 116.9(5) . . ?
C47 P2 C41 101.5(2) . . ?
C47 P2 C28 103.7(2) . . ?
C41 P2 C28 106.5(2) . . ?
C47 P2 Pt1 116.72(18) . . ?
C41 P2 Pt1 118.91(15) . . ?
C28 P2 Pt1 108.14(17) . . ?
C2 N2 C15 120.1(4) . . ?
C2 N2 Ga1 109.0(3) . . ?
C15 N2 Ga1 127.8(4) . . ?
C1 C2 N2 117.2(5) . . ?
C8 C3 C4 120.8(5) . . ?
C8 C3 N1 119.8(5) . . ?
C4 C3 N1 119.4(5) . . ?
C5 C4 C3 119.2(5) . . ?
C5 C4 C9 120.4(6) . . ?
C3 C4 C9 120.2(5) . . ?
C4 C5 C6 120.8(6) . . ?
C7 C6 C5 119.6(6) . . ?
C6 C7 C8 121.9(6) . . ?
C7 C8 C3 117.6(5) . . ?
C7 C8 C12 118.7(5) . . ?
C3 C8 C12 123.7(5) . . ?
C10 C9 C4 111.2(6) . . ?
C10 C9 C11 109.7(6) . . ?
C4 C9 C11 114.0(6) . . ?
C8 C12 C13 110.4(5) . . ?
C8 C12 C14 111.1(5) . . ?
C13 C12 C14 111.0(5) . . ?
C16 C15 C20 120.2(5) . . ?
C16 C15 N2 121.0(5) . . ?
C20 C15 N2 118.7(4) . . ?
C17 C16 C15 119.1(5) . . ?
C17 C16 C21 119.2(5) . . ?
C15 C16 C21 121.7(5) . . ?
C18 C17 C16 121.7(6) . . ?
C17 C18 C19 119.1(6) . . ?
C20 C19 C18 121.9(6) . . ?
C19 C20 C15 118.0(5) . . ?
C19 C20 C24 122.0(5) . . ?
C15 C20 C24 119.9(5) . . ?
C22 C21 C16 111.3(5) . . ?
C22 C21 C23 110.9(5) . . ?
C16 C21 C23 110.5(5) . . ?
C26 C24 C20 109.0(5) . . ?
C26 C24 C25 110.1(5) . . ?
C20 C24 C25 113.5(5) . . ?
C28 C27 P1 109.6(4) . . ?
C27 C28 P2 110.1(4) . . ?
C30 C29 C34 119.3(5) . . ?
C30 C29 P1 117.6(4) . . ?
C34 C29 P1 123.1(4) . . ?
C31 C30 C29 120.4(5) . . ?
C32 C31 C30 120.6(6) . . ?
C31 C32 C33 119.5(5) . . ?
C32 C33 C34 120.5(6) . . ?
C33 C34 C29 119.7(6) . . ?
C40 C35 C36 119.3(5) . . ?
C40 C35 P1 118.5(4) . . ?
C36 C35 P1 122.2(4) . . ?
C37 C36 C35 120.1(6) . . ?
C38 C37 C36 120.2(6) . . ?
C37 C38 C39 120.8(6) . . ?
C38 C39 C40 119.1(6) . . ?
C35 C40 C39 120.6(6) . . ?
C42 C41 C46 119.2(5) . . ?
C42 C41 P2 117.2(4) . . ?
C46 C41 P2 123.5(4) . . ?
C43 C42 C41 120.2(5) . . ?
C42 C43 C44 120.9(6) . . ?
C45 C44 C43 119.0(5) . . ?
C44 C45 C46 121.0(6) . . ?
C45 C46 C41 119.6(5) . . ?
C48 C47 C52 119.5(5) . . ?
C48 C47 P2 121.7(4) . . ?
C52 C47 P2 118.7(4) . . ?
C49 C48 C47 120.2(5) . . ?
C48 C49 C50 120.0(6) . . ?
C49 C50 C51 119.8(6) . . ?
C52 C51 C50 120.3(6) . . ?
C51 C52 C47 120.1(5) . . ?
O1 C54 C53 110.9(6) . . ?
O1 C55 C56 110.7(6) . . ?

loop_
_geom_bond_atom_site_label_1
_geom_bond_atom_site_label_2
_geom_bond_distance
_geom_bond_site_symmetry_2
_geom_bond_publ_flag
Pt1 P2 2.2067(13) . ?
Pt1 P1 2.3239(14) . ?
Pt1 Cl1 2.3629(14) . ?
Pt1 Ga1 2.3929(7) . ?
Ga1 N1 1.877(4) . ?
Ga1 N2 1.885(4) . ?
P1 C35 1.823(6) . ?
P1 C29 1.823(6) . ?
P1 C27 1.837(5) . ?
O1 C54 1.415(8) . ?
O1 C55 1.419(7) . ?
N1 C1 1.410(7) . ?
N1 C3 1.426(6) . ?
C1 C2 1.349(7) . ?
P2 C47 1.820(5) . ?
P2 C41 1.834(5) . ?
P2 C28 1.849(5) . ?
N2 C2 1.389(7) . ?
N2 C15 1.436(6) . ?
C3 C8 1.410(7) . ?
C3 C4 1.411(7) . ?
C4 C5 1.390(8) . ?
C4 C9 1.529(8) . ?
C5 C6 1.392(9) . ?
C6 C7 1.380(8) . ?
C7 C8 1.406(8) . ?
C8 C12 1.516(8) . ?
C9 C10 1.494(9) . ?
C9 C11 1.541(9) . ?
C12 C13 1.534(8) . ?
C12 C14 1.544(8) . ?
C15 C16 1.408(7) . ?
C15 C20 1.420(7) . ?
C16 C17 1.384(8) . ?
C16 C21 1.529(8) . ?
C17 C18 1.377(9) . ?
C18 C19 1.391(9) . ?
C19 C20 1.389(8) . ?
C20 C24 1.525(8) . ?
C21 C22 1.516(8) . ?
C21 C23 1.535(8) . ?
C24 C26 1.518(8) . ?
C24 C25 1.539(8) . ?
C27 C28 1.515(7) . ?
C29 C30 1.385(7) . ?
C29 C34 1.396(8) . ?
C30 C31 1.384(8) . ?
C31 C32 1.379(8) . ?
C32 C33 1.382(9) . ?
C33 C34 1.392(8) . ?
C35 C40 1.383(8) . ?
C35 C36 1.391(7) . ?
C36 C37 1.383(8) . ?
C37 C38 1.365(8) . ?
C38 C39 1.386(8) . ?
C39 C40 1.391(8) . ?
C41 C42 1.387(7) . ?
C41 C46 1.393(7) . ?
C42 C43 1.373(7) . ?
C43 C44 1.387(9) . ?
C44 C45 1.370(9) . ?
C45 C46 1.389(8) . ?
C47 C48 1.393(7) . ?
C47 C52 1.396(7) . ?
C48 C49 1.385(7) . ?
C49 C50 1.385(8) . ?
C50 C51 1.395(9) . ?
C51 C52 1.376(8) . ?
C53 C54 1.496(9) . ?
C55 C56 1.490(9) . ?
